data_4064162
loop_
_publ_author_name
'Blake, Matthew P.'
'Schwarz, Andrew D.'
'Mountford, Philip'

_publ_section_title
;
 Sulfonamide, Phenolate, and Directing Ligand-Free Indium Initiators for
 the Ring-Opening Polymerization ofrac-Lactide
;
_journal_issue 5
_journal_name_full Organometallics
_journal_page_first 1202
_journal_paper_doi 10.1021/om101166s
_journal_volume 30
_journal_year 2011
_chemical_formula_moiety 'C24 H64 In2 N2 O2 Si4'
_chemical_formula_sum 'C24 H64 In2 N2 O2 Si4'
_chemical_formula_weight 754.77
_chemical_name_systematic
;
[In(CH2SiMe3)2(OCH2CH2NMe2)]2
;
_space_group_IT_number 15
_symmetry_cell_setting monoclinic
_symmetry_space_group_name_Hall '-C 2yc'
_symmetry_space_group_name_H-M 'C 1 2/c 1'
_atom_sites_solution_hydrogens geom
_atom_sites_solution_primary direct
_atom_sites_solution_secondary difmap
_cell_angle_alpha 90
_cell_angle_beta 98.5083(8)
_cell_angle_gamma 90
_cell_formula_units_Z 4
_cell_length_a 9.8616(2)
_cell_length_b 18.2855(4)
_cell_length_c 21.5660(4)
_cell_measurement_reflns_used 4486
_cell_measurement_temperature 150
_cell_measurement_theta_max 27
_cell_measurement_theta_min 5
_cell_volume 3846.07(14)
_computing_cell_refinement 'DENZO/SCALEPACK (Otwinowski & Minor, 1997)'
_computing_data_collection 'COLLECT (Nonius, 2001).'
_computing_data_reduction 'DENZO/SCALEPACK (Otwinowski & Minor, 1997)'
_computing_molecular_graphics 'CAMERON (Watkin et al., 1996)'
_computing_publication_material 'CRYSTALS (Betteridge et al., 2003)'
_computing_structure_refinement 'CRYSTALS (Betteridge et al., 2003)'
_computing_structure_solution 'SIR92 (Altomare et al., 1994)'
_diffrn_ambient_temperature 150
_diffrn_measured_fraction_theta_full 0.992
_diffrn_measured_fraction_theta_max 0.991
_diffrn_measurement_device 'Nonius KappaCCD'
_diffrn_measurement_device_type Area
_diffrn_measurement_method \w
_diffrn_radiation_monochromator graphite
_diffrn_radiation_type 'Mo K\a'
_diffrn_radiation_wavelength 0.71073
_diffrn_reflns_av_R_equivalents 0.056
_diffrn_reflns_limit_h_max 12
_diffrn_reflns_limit_h_min -12
_diffrn_reflns_limit_k_max 23
_diffrn_reflns_limit_k_min -23
_diffrn_reflns_limit_l_max 27
_diffrn_reflns_limit_l_min -28
_diffrn_reflns_number 8562
_diffrn_reflns_theta_full 26.928
_diffrn_reflns_theta_max 27.478
_diffrn_reflns_theta_min 5.209
_diffrn_standards_number 0
_exptl_absorpt_coefficient_mu 1.344
_exptl_absorpt_correction_T_max 0.99
_exptl_absorpt_correction_T_min 0.99
_exptl_absorpt_correction_type multi-scan
_exptl_absorpt_process_details 'DENZO/SCALEPACK (Otwinowski & Minor, 1997)'
_exptl_crystal_colour colourless
_exptl_crystal_density_diffrn 1.303
_exptl_crystal_density_method 'not measured'
_exptl_crystal_description block
_exptl_crystal_F_000 1568
_exptl_crystal_size_max 0.010
_exptl_crystal_size_mid 0.010
_exptl_crystal_size_min 0.010
_refine_diff_density_max 0.69
_refine_diff_density_min -0.93
_refine_ls_extinction_method None
_refine_ls_goodness_of_fit_ref 1.0823
_refine_ls_hydrogen_treatment none
_refine_ls_matrix_type full
_refine_ls_number_parameters 154
_refine_ls_number_reflns 2908
_refine_ls_number_restraints 0
_refine_ls_R_factor_all 0.0747
_refine_ls_R_factor_gt 0.0470
_refine_ls_shift/su_max 0.0020462
_refine_ls_shift/su_mean 0.0003309
_refine_ls_structure_factor_coef F
_refine_ls_weighting_details
;
 Method, part 1, Chebychev polynomial, (Watkin, 1994, Prince, 1982) 
 [weight] = 1.0/[A~0~*T~0~(x)+A~1~*T~1~(x) ... +A~n-1~]*T~n-1~(x)] 
 where A~i~ are the Chebychev coefficients listed below and x= Fcalc/Fmax 
 Method = Robust Weighting (Prince, 1982) 
 W = [weight] * [1-(deltaF/6*sigmaF)^2^]^2^ 
 A~i~ are: 
 0.377E-01 -0.436 -0.174 -0.196 
;
_refine_ls_weighting_scheme calc
_refine_ls_wR_factor_all 0.0356
_refine_ls_wR_factor_gt 0.0280
_refine_ls_wR_factor_ref 0.0261
_reflns_limit_h_max 12
_reflns_limit_h_min -12
_reflns_limit_k_max 23
_reflns_limit_k_min 0
_reflns_limit_l_max 28
_reflns_limit_l_min 0
_reflns_number_gt 3166
_reflns_number_total 4381
_reflns_threshold_expression I>2.0\s(I)
_oxford_diffrn_Wilson_B_factor 2.01
_oxford_diffrn_Wilson_scale 505.45
_oxford_refine_ls_r_factor_ref 0.0398
_oxford_refine_ls_scale 0.05476(6)
_oxford_reflns_number_all 4381
_oxford_reflns_threshold_expression_ref I>3.0\s(I)
_cod_data_source_file om101166s_si_001.cif
_cod_data_source_block COMPOUND_18
_cod_depositor_comments
;
The following automatic conversions were performed:

'_symmetry_cell_setting' value 'Monoclinic' changed to 'monoclinic'
according to /home/saulius/struct/CIF-dictionaries/cif_core.dic
dictionary named 'cif_core.dic' version 2.4.1 from 2010-06-29.

Automatic conversion script
Id: cif_fix_values 1715 2011-07-08 13:25:40Z adriana 
;
_cod_original_sg_symbol_H-M 'C 1 2/c 1 '
_cod_database_code 4064162

loop_
_symmetry_equiv_pos_as_xyz
x,y,z
-x,-y,-z
x+1/2,y+1/2,z
-x+1/2,-y+1/2,-z
-x,y,-z+1/2
x,-y,z+1/2
-x+1/2,y+1/2,-z+1/2
x+1/2,-y+1/2,z+1/2

loop_
_atom_site_label
_atom_site_type_symbol
_atom_site_fract_x
_atom_site_fract_y
_atom_site_fract_z
_atom_site_U_iso_or_equiv
_atom_site_occupancy
_atom_site_adp_type
_atom_site_refinement_flags_posn
In1 In 0.91582(3) 0.705496(17) 0.672119(14) 0.0235 1.0000 Uani .
O1 O 1.1152(3) 0.71457(18) 0.72776(12) 0.0268 1.0000 Uani .
N1 N 1.0984(3) 0.6955(2) 0.59943(15) 0.0285 1.0000 Uani .
C1 C 1.2361(4) 0.6954(3) 0.7040(2) 0.0311 1.0000 Uani .
C2 C 1.2054(5) 0.6570(3) 0.6415(2) 0.0333 1.0000 Uani .
C3 C 1.1473(5) 0.7678(3) 0.5824(2) 0.0402 1.0000 Uani .
C4 C 1.0551(6) 0.6534(3) 0.5419(2) 0.0415 1.0000 Uani .
C5 C 0.8411(4) 0.8077(2) 0.6291(2) 0.0316 1.0000 Uani .
C6 C 0.7690(6) 0.8949(3) 0.7386(2) 0.0492 1.0000 Uani .
C7 C 0.5471(4) 0.8025(3) 0.6595(3) 0.0441 1.0000 Uani .
C8 C 0.6519(6) 0.9405(3) 0.6066(3) 0.0447 1.0000 Uani .
C9 C 0.8551(5) 0.5911(3) 0.6605(2) 0.0316 1.0000 Uani .
C10 C 0.5508(6) 0.5614(4) 0.6583(3) 0.0653 1.0000 Uani .
C11 C 0.6444(6) 0.6304(3) 0.5457(3) 0.0550 1.0000 Uani .
C12 C 0.7127(7) 0.4729(3) 0.5753(3) 0.0758 1.0000 Uani .
Si2 Si 0.69412(14) 0.56439(7) 0.61110(7) 0.0346 1.0000 Uani .
Si1 Si 0.70434(13) 0.86006(7) 0.65846(6) 0.0295 1.0000 Uani .
H11 H 1.2909 0.7395 0.6996 0.0371 1.0000 Uiso R
H12 H 1.2905 0.6616 0.7330 0.0370 1.0000 Uiso R
H21 H 1.2886 0.6538 0.6234 0.0400 1.0000 Uiso R
H22 H 1.1711 0.6079 0.6470 0.0398 1.0000 Uiso R
H31 H 1.0767 0.7913 0.5532 0.0600 1.0000 Uiso R
H32 H 1.1654 0.7975 0.6200 0.0597 1.0000 Uiso R
H33 H 1.2301 0.7629 0.5632 0.0597 1.0000 Uiso R
H41 H 0.9820 0.6784 0.5166 0.0622 1.0000 Uiso R
H42 H 1.1310 0.6473 0.5182 0.0619 1.0000 Uiso R
H43 H 1.0222 0.6059 0.5524 0.0618 1.0000 Uiso R
H51 H 0.9197 0.8389 0.6329 0.0384 1.0000 Uiso R
H52 H 0.8089 0.7975 0.5851 0.0386 1.0000 Uiso R
H61 H 0.8458 0.9258 0.7356 0.0739 1.0000 Uiso R
H62 H 0.7971 0.8550 0.7665 0.0738 1.0000 Uiso R
H63 H 0.6980 0.9226 0.7535 0.0740 1.0000 Uiso R
H71 H 0.5165 0.7853 0.6177 0.0659 1.0000 Uiso R
H72 H 0.4765 0.8316 0.6733 0.0661 1.0000 Uiso R
H73 H 0.5672 0.7623 0.6878 0.0659 1.0000 Uiso R
H81 H 0.6189 0.9235 0.5648 0.0671 1.0000 Uiso R
H82 H 0.7296 0.9724 0.6053 0.0674 1.0000 Uiso R
H83 H 0.5805 0.9675 0.6221 0.0669 1.0000 Uiso R
H91 H 0.8511 0.5734 0.7021 0.0378 1.0000 Uiso R
H92 H 0.9276 0.5661 0.6433 0.0382 1.0000 Uiso R
H101 H 0.5268 0.6104 0.6691 0.0980 1.0000 Uiso R
H102 H 0.4715 0.5385 0.6340 0.0978 1.0000 Uiso R
H103 H 0.5783 0.5332 0.6957 0.0982 1.0000 Uiso R
H111 H 0.7174 0.6342 0.5212 0.0835 1.0000 Uiso R
H112 H 0.5633 0.6138 0.5190 0.0833 1.0000 Uiso R
H113 H 0.6283 0.6780 0.5626 0.0830 1.0000 Uiso R
H121 H 0.7828 0.4760 0.5487 0.1140 1.0000 Uiso R
H122 H 0.7378 0.4371 0.6077 0.1140 1.0000 Uiso R
H123 H 0.6283 0.4592 0.5506 0.1141 1.0000 Uiso R

loop_
_atom_site_aniso_label
_atom_site_aniso_U_11
_atom_site_aniso_U_22
_atom_site_aniso_U_33
_atom_site_aniso_U_23
_atom_site_aniso_U_13
_atom_site_aniso_U_12
In1 0.02341(14) 0.02108(14) 0.02585(14) 0.00025(15) 0.00322(10) 0.00170(14)
O1 0.0209(14) 0.0328(17) 0.0270(14) 0.0005(13) 0.0043(12) 0.0008(13)
N1 0.0314(19) 0.028(2) 0.0259(18) -0.0014(16) 0.0052(15) 0.0030(16)
C1 0.021(2) 0.040(3) 0.034(2) 0.001(2) 0.0086(18) 0.004(2)
C2 0.027(2) 0.038(3) 0.036(3) 0.004(2) 0.008(2) 0.011(2)
C3 0.043(3) 0.041(3) 0.040(3) 0.005(2) 0.015(2) -0.002(2)
C4 0.043(3) 0.047(3) 0.035(3) -0.011(2) 0.009(2) -0.003(2)
C5 0.029(2) 0.026(2) 0.041(2) 0.009(2) 0.009(2) 0.0037(19)
C6 0.061(4) 0.043(3) 0.044(3) -0.011(3) 0.009(3) -0.001(3)
C7 0.033(3) 0.042(3) 0.057(3) -0.001(3) 0.009(2) 0.004(2)
C8 0.046(3) 0.027(3) 0.060(3) -0.001(2) 0.003(3) 0.008(2)
C9 0.031(2) 0.030(2) 0.034(2) 0.0016(19) 0.004(2) 0.0023(19)
C10 0.030(3) 0.077(5) 0.087(5) 0.030(4) 0.002(3) 0.002(3)
C11 0.063(4) 0.048(4) 0.046(3) 0.004(3) -0.015(3) -0.013(3)
C12 0.080(5) 0.042(4) 0.090(5) -0.022(3) -0.037(4) 0.005(3)
Si2 0.0351(7) 0.0250(7) 0.0402(8) 0.0013(6) -0.0057(6) -0.0036(5)
Si1 0.0288(6) 0.0242(6) 0.0356(7) -0.0030(5) 0.0048(5) 0.0024(5)

loop_
_atom_type_symbol
_atom_type_scat_dispersion_real
_atom_type_scat_dispersion_imag
_atom_type_scat_Cromer_Mann_a1
_atom_type_scat_Cromer_Mann_b1
_atom_type_scat_Cromer_Mann_a2
_atom_type_scat_Cromer_Mann_b2
_atom_type_scat_Cromer_Mann_a3
_atom_type_scat_Cromer_Mann_b3
_atom_type_scat_Cromer_Mann_a4
_atom_type_scat_Cromer_Mann_b4
_atom_type_scat_Cromer_Mann_c
_atom_type_scat_source
C 0.0033 0.0016 2.3100 20.8439 1.0200 10.2075 1.5886 0.5687 0.8650 51.6512 0.2156 'International Tables Vol C 4.2.6.8 and 6.1.1.4'
H 0.0000 0.0000 0.4930 10.5109 0.3229 26.1257 0.1402 3.1424 0.0408 57.7998 0.0030 'International Tables Vol C 4.2.6.8 and 6.1.1.4'
N 0.0061 0.0033 12.2126 0.0057 3.1322 9.8933 2.0125 28.9975 1.1663 0.5826 -11.5290 'International Tables Vol C 4.2.6.8 and 6.1.1.4'
O 0.0106 0.0060 3.0485 13.2771 2.2868 5.7011 1.5463 0.3239 0.8670 32.9089 0.2508 'International Tables Vol C 4.2.6.8 and 6.1.1.4'
Si 0.0817 0.0704 6.2915 2.4386 3.0353 32.3337 1.9891 0.6785 1.5410 81.6937 1.1407 'International Tables Vol C 4.2.6.8 and 6.1.1.4'
In -0.7276 1.3100 19.1624 0.5476 18.5596 6.3776 4.2948 25.8499 2.0396 92.8029 4.9391 'International Tables Vol C 4.2.6.8 and 6.1.1.4'

loop_
_geom_angle_atom_site_label_1
_geom_angle_site_symmetry_1
_geom_angle_atom_site_label_2
_geom_angle_atom_site_label_3
_geom_angle
_geom_angle_publ_flag
O1 5_756 In1 O1 72.52(11) yes
O1 5_756 In1 N1 143.76(10) yes
O1 . In1 N1 71.34(10) yes
O1 5_756 In1 C5 105.28(15) yes
O1 . In1 C5 113.38(15) yes
N1 . In1 C5 91.43(14) yes
O1 5_756 In1 C9 96.20(15) yes
O1 . In1 C9 110.52(14) yes
N1 . In1 C9 93.83(15) yes
C5 . In1 C9 135.10(17) yes
In1 5_756 O1 In1 106.80(11) yes
In1 5_756 O1 C1 125.2(2) yes
In1 . O1 C1 122.0(2) yes
In1 . N1 C2 99.3(2) yes
In1 . N1 C3 111.9(3) yes
C2 . N1 C3 110.7(4) yes
In1 . N1 C4 114.3(3) yes
C2 . N1 C4 111.4(4) yes
C3 . N1 C4 108.9(4) yes
O1 . C1 C2 111.8(3) yes
O1 . C1 H11 109.7 no
C2 . C1 H11 109.6 no
O1 . C1 H12 109.8 no
C2 . C1 H12 107.1 no
H11 . C1 H12 108.8 no
C1 . C2 N1 111.1(4) yes
C1 . C2 H21 108.8 no
N1 . C2 H21 110.8 no
C1 . C2 H22 110.4 no
N1 . C2 H22 106.7 no
H21 . C2 H22 109.0 no
N1 . C3 H31 109.3 no
N1 . C3 H32 108.7 no
H31 . C3 H32 108.8 no
N1 . C3 H33 110.5 no
H31 . C3 H33 109.5 no
H32 . C3 H33 110.1 no
N1 . C4 H41 109.4 no
N1 . C4 H42 110.7 no
H41 . C4 H42 109.4 no
N1 . C4 H43 109.7 no
H41 . C4 H43 108.3 no
H42 . C4 H43 109.3 no
In1 . C5 Si1 121.4(2) yes
In1 . C5 H51 105.0 no
Si1 . C5 H51 106.6 no
In1 . C5 H52 107.1 no
Si1 . C5 H52 106.5 no
H51 . C5 H52 110.0 no
Si1 . C6 H61 107.8 no
Si1 . C6 H62 110.4 no
H61 . C6 H62 109.5 no
Si1 . C6 H63 109.0 no
H61 . C6 H63 109.7 no
H62 . C6 H63 110.3 no
Si1 . C7 H71 108.6 no
Si1 . C7 H72 109.4 no
H71 . C7 H72 109.4 no
Si1 . C7 H73 110.2 no
H71 . C7 H73 110.6 no
H72 . C7 H73 108.7 no
Si1 . C8 H81 109.3 no
Si1 . C8 H82 110.0 no
H81 . C8 H82 109.0 no
Si1 . C8 H83 110.4 no
H81 . C8 H83 109.1 no
H82 . C8 H83 109.0 no
In1 . C9 Si2 121.3(2) yes
In1 . C9 H91 105.3 no
Si2 . C9 H91 107.5 no
In1 . C9 H92 107.0 no
Si2 . C9 H92 106.0 no
H91 . C9 H92 109.6 no
Si2 . C10 H101 109.8 no
Si2 . C10 H102 109.5 no
H101 . C10 H102 108.9 no
Si2 . C10 H103 109.4 no
H101 . C10 H103 110.1 no
H102 . C10 H103 109.1 no
Si2 . C11 H111 109.2 no
Si2 . C11 H112 110.6 no
H111 . C11 H112 108.6 no
Si2 . C11 H113 109.8 no
H111 . C11 H113 108.7 no
H112 . C11 H113 109.9 no
Si2 . C12 H121 108.5 no
Si2 . C12 H122 109.9 no
H121 . C12 H122 110.1 no
Si2 . C12 H123 109.6 no
H121 . C12 H123 109.1 no
H122 . C12 H123 109.7 no
C11 . Si2 C12 107.4(3) yes
C11 . Si2 C10 107.3(3) yes
C12 . Si2 C10 109.2(4) yes
C11 . Si2 C9 111.9(2) yes
C12 . Si2 C9 110.4(3) yes
C10 . Si2 C9 110.5(3) yes
C7 . Si1 C8 107.0(2) yes
C7 . Si1 C6 110.5(3) yes
C8 . Si1 C6 108.1(3) yes
C7 . Si1 C5 111.2(2) yes
C8 . Si1 C5 110.8(2) yes
C6 . Si1 C5 109.2(2) yes

loop_
_geom_bond_atom_site_label_1
_geom_bond_atom_site_label_2
_geom_bond_site_symmetry_2
_geom_bond_distance
_geom_bond_publ_flag
In1 O1 5_756 2.231(3) yes
In1 O1 . 2.153(3) yes
In1 N1 . 2.563(3) yes
In1 C5 . 2.166(4) yes
In1 C9 . 2.180(5) yes
O1 C1 . 1.409(4) yes
N1 C2 . 1.466(5) yes
N1 C3 . 1.473(6) yes
N1 C4 . 1.469(6) yes
C1 C2 . 1.510(6) yes
C1 H11 . 0.984 no
C1 H12 . 0.981 no
C2 H21 . 0.962 no
C2 H22 . 0.972 no
C3 H31 . 0.966 no
C3 H32 . 0.970 no
C3 H33 . 0.972 no
C4 H41 . 0.954 no
C4 H42 . 0.972 no
C4 H43 . 0.967 no
C5 Si1 . 1.841(4) yes
C5 H51 . 0.956 no
C5 H52 . 0.972 no
C6 Si1 . 1.863(5) yes
C6 H61 . 0.955 no
C6 H62 . 0.962 no
C6 H63 . 0.958 no
C7 Si1 . 1.876(5) yes
C7 H71 . 0.960 no
C7 H72 . 0.957 no
C7 H73 . 0.957 no
C8 Si1 . 1.874(5) yes
C8 H81 . 0.964 no
C8 H82 . 0.967 no
C8 H83 . 0.960 no
C9 Si2 . 1.842(5) yes
C9 H91 . 0.961 no
C9 H92 . 0.968 no
C10 Si2 . 1.861(6) yes
C10 H101 . 0.965 no
C10 H102 . 0.970 no
C10 H103 . 0.962 no
C11 Si2 . 1.865(5) yes
C11 H111 . 0.957 no
C11 H112 . 0.962 no
C11 H113 . 0.965 no
C12 Si2 . 1.863(6) yes
C12 H121 . 0.963 no
C12 H122 . 0.963 no
C12 H123 . 0.953 no
